data_7234798
loop_
_publ_author_name
'Chongboriboon, Nucharee'
'Samakun, Kodchakorn'
'Inprasit, Thitirat'
'Kielar, Filip'
'Dungkaew, Winya'
'Wong, Lawrence W.-Y.'
'Sung, Herman H.-Y.'
'Ninkovi\'c, Dragan B.'
'Zari\'c, Sne\<zana D.'
'Chainok, Kittipong'

_publ_section_title
;
 Two-dimensional halogen-bonded organic frameworks based on the
 tetrabromobenzene-1,4-dicarboxylic acid building molecule
;
_journal_issue 1
_journal_name_full CrystEngComm
_journal_page_first 24
_journal_page_last 34
_journal_paper_doi 10.1039/C9CE01140D
_journal_volume 22
_journal_year 2020
_chemical_formula_moiety 'C8 H2 Br4 O4, 2(C2 H6 O S)'
_chemical_formula_sum 'C12 H14 Br4 O6 S2'
_chemical_formula_weight 637.99
_space_group_crystal_system orthorhombic
_space_group_IT_number 62
_space_group_name_Hall '-P 2ac 2n'
_space_group_name_H-M_alt 'P n m a'
_symmetry_space_group_name_Hall '-P 2ac 2n'
_symmetry_space_group_name_H-M 'P n m a'
_atom_sites_solution_hydrogens mixed
_atom_sites_solution_primary dual
_audit_creation_date 2019-07-18
_audit_creation_method
;
Olex2 1.2
(compiled 2018.05.29 svn.r3508 for OlexSys, GUI svn.r5506)
;
_audit_update_record
;
2019-07-18 deposited with the CCDC.    2019-10-28 downloaded from the CCDC.
;
_cell_angle_alpha 90
_cell_angle_beta 90
_cell_angle_gamma 90
_cell_formula_units_Z 4
_cell_length_a 9.2133(2)
_cell_length_b 25.7139(6)
_cell_length_c 8.9323(2)
_cell_measurement_reflns_used 9042
_cell_measurement_temperature 296(2)
_cell_measurement_theta_max 26.839
_cell_measurement_theta_min 3.169
_cell_volume 2116.15(8)
_computing_cell_refinement 'SAINT V8.38A (?, 2016)'
_computing_data_reduction 'SAINT V8.38A (?, 2016)'
_computing_molecular_graphics 'Olex2 (Dolomanov et al., 2009)'
_computing_publication_material 'Olex2 (Dolomanov et al., 2009)'
_computing_structure_refinement 'ShelXL (Sheldrick, 2015)'
_computing_structure_solution 'ShelXT (Sheldrick, 2015)'
_diffrn_ambient_temperature 296(2)
_diffrn_detector 'Bruker PHOTON 100 area detector'
_diffrn_detector_area_resol_mean 10.5
_diffrn_detector_type 'PHOTON area detector'
_diffrn_measured_fraction_theta_full 0.998
_diffrn_measured_fraction_theta_max 0.998
_diffrn_measurement_device 'four-circle KAPPA diffractometer'
_diffrn_measurement_device_type 'BRUKER D8 CMOS PHOTON II'
_diffrn_measurement_method '\f and \w scans'
_diffrn_radiation_collimation '0.5 mm'
_diffrn_radiation_monochromator 'graphiteDouble Bounce Multilayer Mirror'
_diffrn_radiation_probe x-ray
_diffrn_radiation_type MoK\a
_diffrn_radiation_wavelength 0.71073
_diffrn_reflns_av_R_equivalents 0.0557
_diffrn_reflns_av_unetI/netI 0.0207
_diffrn_reflns_Laue_measured_fraction_full 0.998
_diffrn_reflns_Laue_measured_fraction_max 0.998
_diffrn_reflns_limit_h_max 10
_diffrn_reflns_limit_h_min -12
_diffrn_reflns_limit_k_max 34
_diffrn_reflns_limit_k_min -34
_diffrn_reflns_limit_l_max 11
_diffrn_reflns_limit_l_min -11
_diffrn_reflns_number 52655
_diffrn_reflns_point_group_measured_fraction_full 0.998
_diffrn_reflns_point_group_measured_fraction_max 0.998
_diffrn_reflns_theta_full 25.242
_diffrn_reflns_theta_max 28.298
_diffrn_reflns_theta_min 2.414
_diffrn_source 'microfocus sealed x-ray tube'
_diffrn_source_type 'Incoatec I\ms'
_diffrn_standards_number 0
_exptl_absorpt_coefficient_mu 7.827
_exptl_absorpt_correction_T_max 0.7457
_exptl_absorpt_correction_T_min 0.5945
_exptl_absorpt_correction_type multi-scan
_exptl_absorpt_process_details
'SADABS-2016/2 (Bruker,2016/2) was used for absorption correction. wR2(int) was 0.0895 before and 0.0587 after correction. The Ratio of minimum to maximum transmission is 0.7972. The \l/2 correction factor is Not present.'
_exptl_crystal_colour colourless
_exptl_crystal_colour_primary colourless
_exptl_crystal_density_diffrn 2.003
_exptl_crystal_description block
_exptl_crystal_F_000 1224
_exptl_crystal_size_max 0.24
_exptl_crystal_size_mid 0.24
_exptl_crystal_size_min 0.2
_refine_diff_density_max 1.408
_refine_diff_density_min -0.550
_refine_diff_density_rms 0.101
_refine_ls_extinction_method none
_refine_ls_goodness_of_fit_ref 1.098
_refine_ls_hydrogen_treatment mixed
_refine_ls_matrix_type full
_refine_ls_number_parameters 115
_refine_ls_number_reflns 2683
_refine_ls_number_restraints 1
_refine_ls_restrained_S_all 1.098
_refine_ls_R_factor_all 0.0650
_refine_ls_R_factor_gt 0.0446
_refine_ls_shift/su_max 0.000
_refine_ls_shift/su_mean 0.000
_refine_ls_structure_factor_coef Fsqd
_refine_ls_weighting_details 'w=1/[\s^2^(Fo^2^)+(0.0401P)^2^+7.5398P] where P=(Fo^2^+2Fc^2^)/3'
_refine_ls_weighting_scheme calc
_refine_ls_wR_factor_gt 0.1124
_refine_ls_wR_factor_ref 0.1229
_reflns_Friedel_coverage 0.000
_reflns_number_gt 1927
_reflns_number_total 2683
_reflns_threshold_expression 'I > 2\s(I)'
_cod_data_source_file c9ce01140d2.cif
_cod_data_source_block 4rt
_cod_depositor_comments
;Adding full bibliography for 7234791--7234798.cif.

 Adding full bibliography for 7234791--7234798.cif.
;
_cod_database_code 7234798
_shelx_shelxl_version_number 2018/3
_shelx_space_group_comment
;
The symmetry employed for this shelxl refinement is uniquely defined
by the following loop, which should always be used as a source of
symmetry information in preference to the above space-group names.
They are only intended as comments.
;
_shelx_estimated_absorpt_t_max 0.304
_shelx_estimated_absorpt_t_min 0.255
_olex2_refinement_description
;
1. Fixed Uiso
 At 1.5 times of:
  All C(H,H,H) groups
2. Restrained distances
 O1-H1
 0.82 with sigma of 0.01
3.a Idealised Me refined as rotating group:
 C5(H5A,H5B,H5C), C6(H6A,H6B,H6C)
;
_olex2_submission_special_instructions 'No special instructions were received'

loop_
_space_group_symop_operation_xyz
'x, y, z'
'-x+1/2, -y, z+1/2'
'-x, y+1/2, -z'
'x+1/2, -y+1/2, -z+1/2'
'-x, -y, -z'
'x-1/2, y, -z-1/2'
'x, -y-1/2, z'
'-x-1/2, y-1/2, z-1/2'

loop_
_atom_site_label
_atom_site_type_symbol
_atom_site_fract_x
_atom_site_fract_y
_atom_site_fract_z
_atom_site_U_iso_or_equiv
_atom_site_adp_type
_atom_site_occupancy
_atom_site_site_symmetry_order
_atom_site_calc_flag
_atom_site_refinement_flags_posn
Br1 Br 0.96244(6) 0.31500(2) 0.28090(6) 0.05080(19) Uani 1 1 d .
Br2 Br 0.52512(6) 0.31517(2) 0.72008(7) 0.0560(2) Uani 1 1 d .
S1 S 0.70616(16) 0.51568(5) 0.54426(16) 0.0520(3) Uani 1 1 d .
O1 O 0.8283(4) 0.38426(13) 0.5906(4) 0.0460(8) Uani 1 1 d D
O2 O 0.6582(4) 0.38576(12) 0.4143(4) 0.0488(9) Uani 1 1 d .
O3 O 0.8225(4) 0.48150(15) 0.6086(5) 0.0688(12) Uani 1 1 d .
C1 C 0.7397(4) 0.36285(15) 0.4989(5) 0.0312(8) Uani 1 1 d .
C2 C 0.7444(4) 0.30409(15) 0.5004(4) 0.0278(8) Uani 1 1 d .
C3 C 0.8367(4) 0.27706(15) 0.4072(5) 0.0310(8) Uani 1 1 d .
C4 C 0.6514(4) 0.27690(15) 0.5941(5) 0.0315(9) Uani 1 1 d .
C5 C 0.7922(10) 0.5749(3) 0.5021(9) 0.100(3) Uani 1 1 d .
H5A H 0.844508 0.586936 0.588390 0.150 Uiso 1 1 calc GR
H5B H 0.720544 0.600269 0.474461 0.150 Uiso 1 1 calc GR
H5C H 0.858515 0.569914 0.420485 0.150 Uiso 1 1 calc GR
C6 C 0.6028(7) 0.5363(3) 0.6995(7) 0.0695(17) Uani 1 1 d .
H6A H 0.556474 0.506781 0.744789 0.104 Uiso 1 1 calc GR
H6B H 0.530238 0.560607 0.666941 0.104 Uiso 1 1 calc GR
H6C H 0.665279 0.552741 0.771288 0.104 Uiso 1 1 calc GR
H1 H 0.833(13) 0.4160(6) 0.598(13) 0.19(5) Uiso 1 1 d D

loop_
_atom_site_aniso_label
_atom_site_aniso_U_11
_atom_site_aniso_U_22
_atom_site_aniso_U_33
_atom_site_aniso_U_23
_atom_site_aniso_U_13
_atom_site_aniso_U_12
Br1 0.0593(3) 0.0325(3) 0.0606(4) 0.0052(2) 0.0290(3) -0.0046(2)
Br2 0.0626(4) 0.0393(3) 0.0660(4) -0.0063(2) 0.0327(3) 0.0069(2)
S1 0.0633(8) 0.0368(6) 0.0559(8) -0.0073(6) -0.0116(6) -0.0001(6)
O1 0.053(2) 0.0260(15) 0.059(2) -0.0037(15) -0.0201(17) 0.0042(14)
O2 0.055(2) 0.0300(16) 0.061(2) 0.0044(15) -0.0212(17) 0.0053(15)
O3 0.056(2) 0.0370(18) 0.113(4) -0.025(2) -0.017(2) 0.0056(18)
C1 0.033(2) 0.0222(18) 0.039(2) -0.0001(16) 0.0003(18) 0.0021(16)
C2 0.0313(18) 0.0213(17) 0.0308(18) -0.0030(15) -0.0015(16) 0.0012(15)
C3 0.033(2) 0.0256(19) 0.035(2) -0.0001(16) 0.0056(17) -0.0011(16)
C4 0.033(2) 0.0263(19) 0.035(2) -0.0022(16) 0.0065(17) 0.0019(16)
C5 0.130(7) 0.059(4) 0.112(7) 0.018(4) 0.020(6) -0.020(5)
C6 0.061(4) 0.074(4) 0.074(4) -0.007(3) -0.002(3) 0.018(3)

loop_
_atom_type_symbol
_atom_type_description
_atom_type_scat_dispersion_real
_atom_type_scat_dispersion_imag
_atom_type_scat_source
C C 0.0033 0.0016 'International Tables Vol C Tables 4.2.6.8 and 6.1.1.4'
H H 0.0000 0.0000 'International Tables Vol C Tables 4.2.6.8 and 6.1.1.4'
Br Br -0.2901 2.4595 'International Tables Vol C Tables 4.2.6.8 and 6.1.1.4'
O O 0.0106 0.0060 'International Tables Vol C Tables 4.2.6.8 and 6.1.1.4'
S S 0.1246 0.1234 'International Tables Vol C Tables 4.2.6.8 and 6.1.1.4'

loop_
_geom_angle_atom_site_label_1
_geom_angle_atom_site_label_2
_geom_angle_atom_site_label_3
_geom_angle
_geom_angle_site_symmetry_1
_geom_angle_site_symmetry_3
O3 S1 C5 105.5(4) . .
O3 S1 C6 105.1(3) . .
C5 S1 C6 98.7(4) . .
C1 O1 H1 121(8) . .
O1 C1 C2 114.0(4) . .
O2 C1 O1 125.6(4) . .
O2 C1 C2 120.4(4) . .
C3 C2 C1 121.1(4) . .
C3 C2 C4 119.4(4) . .
C4 C2 C1 119.5(3) . .
C2 C3 Br1 118.6(3) . .
C2 C3 C3 120.3(2) . 7_565
C3 C3 Br1 121.10(12) 7_565 .
C2 C4 Br2 118.4(3) . .
C4 C4 Br2 121.30(12) 7_565 .
C4 C4 C2 120.3(2) 7_565 .
S1 C5 H5A 109.5 . .
S1 C5 H5B 109.5 . .
S1 C5 H5C 109.5 . .
H5A C5 H5B 109.5 . .
H5A C5 H5C 109.5 . .
H5B C5 H5C 109.5 . .
S1 C6 H6A 109.5 . .
S1 C6 H6B 109.5 . .
S1 C6 H6C 109.5 . .
H6A C6 H6B 109.5 . .
H6A C6 H6C 109.5 . .
H6B C6 H6C 109.5 . .

loop_
_geom_bond_atom_site_label_1
_geom_bond_atom_site_label_2
_geom_bond_distance
_geom_bond_site_symmetry_2
Br1 C3 1.889(4) .
Br2 C4 1.894(4) .
S1 O3 1.501(4) .
S1 C5 1.758(7) .
S1 C6 1.764(6) .
O1 C1 1.280(5) .
O1 H1 0.821(10) .
O2 C1 1.218(5) .
C1 C2 1.512(5) .
C2 C3 1.378(5) .
C2 C4 1.387(5) .
C3 C3 1.392(8) 7_565
C4 C4 1.384(8) 7_565
C5 H5A 0.9600 .
C5 H5B 0.9600 .
C5 H5C 0.9600 .
C6 H6A 0.9600 .
C6 H6B 0.9600 .
C6 H6C 0.9600 .

loop_
_geom_hbond_atom_site_label_D
_geom_hbond_atom_site_label_H
_geom_hbond_atom_site_label_A
_geom_hbond_distance_DH
_geom_hbond_distance_HA
_geom_hbond_distance_DA
_geom_hbond_angle_DHA
_geom_hbond_site_symmetry_A
_geom_hbond_publ_flag
C6 H6B O2 0.96 2.33 3.291(7) 175.6 5_666 yes
O1 H1 O3 0.821(10) 1.689(18) 2.506(5) 173(12) . yes
